data_7032996
loop_
_publ_author_name
'Bhattacharyya, Anik'
'Ghosh, Biswa Nath'
'Herrero, Santiago'
'Rissanen, Kari'
'Jim\'enez-Aparicio, Reyes'
'Chattopadhyay, Shouvik'

_publ_section_title
;
 Formation of a novel ferromagnetic end-to-end cyanate bridged homochiral
 helical copper(II) Schiff base complex via spontaneous symmetry breaking.
;
_journal_issue 2
_journal_name_full 'Dalton transactions (Cambridge, England : 2003)'
_journal_page_first 493
_journal_page_last 497
_journal_paper_doi 10.1039/c4dt03166k
_journal_volume 44
_journal_year 2015
_chemical_formula_moiety 'C17 H19 Cu N3 O2'
_chemical_formula_sum 'C17 H19 Cu N3 O2'
_chemical_formula_weight 360.89
_chemical_name_systematic
;
 ?
;
_space_group_IT_number 19
_symmetry_cell_setting orthorhombic
_symmetry_space_group_name_Hall 'P 2ac 2ab'
_symmetry_space_group_name_H-M 'P 21 21 21'
_atom_sites_solution_hydrogens geom
_atom_sites_solution_primary direct
_atom_sites_solution_secondary difmap
_audit_creation_method SHELXL-97
_cell_angle_alpha 90.00
_cell_angle_beta 90.00
_cell_angle_gamma 90.00
_cell_formula_units_Z 4
_cell_length_a 8.2090(5)
_cell_length_b 9.1718(6)
_cell_length_c 20.3772(17)
_cell_measurement_reflns_used 2524
_cell_measurement_temperature 170(2)
_cell_measurement_theta_max 29.9450
_cell_measurement_theta_min 2.4270
_cell_volume 1534.23(19)
_computing_cell_refinement
;
CrysAlisPro, Agilent Technologies,
Version 1.171.36.28 (release 01-02-2013 CrysAlis171 .NET)
(compiled Feb  1 2013,16:14:44)
;
_computing_data_collection
;
CrysAlisPro, Agilent Technologies,
Version 1.171.36.28 (release 01-02-2013 CrysAlis171 .NET)
(compiled Feb  1 2013,16:14:44)
;
_computing_data_reduction
;
CrysAlisPro, Agilent Technologies,
Version 1.171.36.28 (release 01-02-2013 CrysAlis171 .NET)
(compiled Feb  1 2013,16:14:44)
;
_computing_structure_refinement 'SHELXL-97 (Sheldrick, 2008)'
_computing_structure_solution
;
SUPERFLIP, J. Appl. Cryst. (2007) 40, 786-790
;
_diffrn_ambient_temperature 170(2)
_diffrn_detector_area_resol_mean 8.0053
_diffrn_measured_fraction_theta_full 0.996
_diffrn_measured_fraction_theta_max 0.996
_diffrn_measurement_device_type 'SuperNova, Single source at offset, Eos'
_diffrn_measurement_method n/a
_diffrn_radiation_monochromator mirror
_diffrn_radiation_source 'SuperNova (Mo) X-ray Source'
_diffrn_radiation_type MoK\a
_diffrn_radiation_wavelength 0.71073
_diffrn_reflns_av_R_equivalents 0.0223
_diffrn_reflns_av_sigmaI/netI 0.0512
_diffrn_reflns_limit_h_max 10
_diffrn_reflns_limit_h_min -9
_diffrn_reflns_limit_k_max 12
_diffrn_reflns_limit_k_min -5
_diffrn_reflns_limit_l_max 26
_diffrn_reflns_limit_l_min -16
_diffrn_reflns_number 4550
_diffrn_reflns_theta_full 28.00
_diffrn_reflns_theta_max 28.00
_diffrn_reflns_theta_min 2.44
_exptl_absorpt_coefficient_mu 1.437
_exptl_absorpt_correction_T_max 0.810
_exptl_absorpt_correction_T_min 0.670
_exptl_absorpt_correction_type analytical
_exptl_absorpt_process_details
;
CrysAlisPro, Agilent Technologies,
Version 1.171.37.31 (release 14-01-2014 CrysAlis171 .NET)
(compiled Jan 14 2014,18:38:05)
Analytical numeric absorption correction using a multifaceted crystal
            model based on expressions derived by R.C. Clark & J.S. Reid.
(Clark, R. C. & Reid, J. S. (1995). Acta Cryst. A51, 887-897)
Empirical absorption correction using spherical harmonics,
 implemented in SCALE3 ABSPACK scaling algorithm.
;
_exptl_crystal_colour dark-blue
_exptl_crystal_density_diffrn 1.562
_exptl_crystal_density_method 'not measured'
_exptl_crystal_description block
_exptl_crystal_F_000 748
_exptl_crystal_size_max 0.47
_exptl_crystal_size_mid 0.25
_exptl_crystal_size_min 0.19
_refine_diff_density_max 0.320
_refine_diff_density_min -0.403
_refine_diff_density_rms 0.062
_refine_ls_abs_structure_details 'Flack H D (1983), Acta Cryst. A39, 876-881'
_refine_ls_abs_structure_Flack 0.016(14)
_refine_ls_extinction_method none
_refine_ls_goodness_of_fit_ref 1.049
_refine_ls_hydrogen_treatment constr
_refine_ls_matrix_type full
_refine_ls_number_parameters 211
_refine_ls_number_reflns 3262
_refine_ls_number_restraints 0
_refine_ls_restrained_S_all 1.049
_refine_ls_R_factor_all 0.0334
_refine_ls_R_factor_gt 0.0311
_refine_ls_shift/su_max 0.001
_refine_ls_shift/su_mean 0.000
_refine_ls_structure_factor_coef Fsqd
_refine_ls_weighting_details 'calc w=1/[\s^2^(Fo^2^)+(0.0260P)^2^+0.0000P] where P=(Fo^2^+2Fc^2^)/3'
_refine_ls_weighting_scheme calc
_refine_ls_wR_factor_gt 0.0688
_refine_ls_wR_factor_ref 0.0715
_reflns_number_gt 3107
_reflns_number_total 3262
_reflns_threshold_expression >2\s(I)
_cod_data_source_file c4dt03166k2.cif
_cod_data_source_block Complex
_cod_depositor_comments 'Adding full bibliography for 7032996.cif.'
_cod_original_sg_symbol_H-M P212121
_cod_database_code 7032996

loop_
_symmetry_equiv_pos_as_xyz
'x, y, z'
'-x+1/2, -y, z+1/2'
'x+1/2, -y+1/2, -z'
'-x, y+1/2, -z+1/2'

loop_
_atom_site_label
_atom_site_type_symbol
_atom_site_fract_x
_atom_site_fract_y
_atom_site_fract_z
_atom_site_U_iso_or_equiv
_atom_site_adp_type
_atom_site_occupancy
_atom_site_symmetry_multiplicity
_atom_site_calc_flag
_atom_site_refinement_flags
Cu1 Cu -0.57156(4) -0.52113(4) -0.490150(14) 0.01871(9) Uani 1 1 d .
O1 O -0.3929(2) -0.4998(2) -0.43176(8) 0.0235(4) Uani 1 1 d .
O2 O -0.1830(2) -0.7544(2) -0.56498(11) 0.0339(6) Uani 1 1 d .
N1 N -0.7028(3) -0.3841(3) -0.43855(11) 0.0206(5) Uani 1 1 d .
N2 N -0.7549(2) -0.5048(3) -0.55853(10) 0.0190(5) Uani 1 1 d .
N3 N -0.4314(3) -0.6254(3) -0.55161(11) 0.0273(5) Uani 1 1 d .
C1 C -0.0806(4) -0.4198(3) -0.23751(13) 0.0281(6) Uani 1 1 d .
H1 H -0.0692 -0.3800 -0.1947 0.034 Uiso 1 1 calc R
C2 C 0.0477(3) -0.4909(3) -0.26572(13) 0.0276(6) Uani 1 1 d .
H2 H 0.1470 -0.5012 -0.2422 0.033 Uiso 1 1 calc R
C3 C 0.0338(3) -0.5491(3) -0.32933(13) 0.0261(7) Uani 1 1 d .
H3 H 0.1237 -0.5978 -0.3489 0.031 Uiso 1 1 calc R
C4 C -0.1101(3) -0.5354(3) -0.36307(13) 0.0224(6) Uani 1 1 d .
H4 H -0.1192 -0.5756 -0.4059 0.027 Uiso 1 1 calc R
C5 C -0.2436(3) -0.4632(3) -0.33535(12) 0.0200(6) Uani 1 1 d .
C6 C -0.3929(3) -0.4443(3) -0.37298(12) 0.0197(6) Uani 1 1 d .
C7 C -0.5202(3) -0.3618(3) -0.34584(13) 0.0215(6) Uani 1 1 d .
C8 C -0.5032(4) -0.3100(4) -0.27983(14) 0.0277(7) Uani 1 1 d .
H8 H -0.5922 -0.2598 -0.2604 0.033 Uiso 1 1 calc R
C9 C -0.3671(4) -0.3290(4) -0.24412(14) 0.0301(7) Uani 1 1 d .
H9 H -0.3617 -0.2920 -0.2006 0.036 Uiso 1 1 calc R
C10 C -0.2303(3) -0.4047(3) -0.27124(13) 0.0225(6) Uani 1 1 d .
C11 C -0.6636(3) -0.3210(3) -0.38352(14) 0.0219(6) Uani 1 1 d .
C12 C -0.7654(3) -0.1956(4) -0.35828(15) 0.0301(7) Uani 1 1 d .
H12A H -0.8601 -0.2338 -0.3346 0.045 Uiso 1 1 calc R
H12B H -0.8024 -0.1360 -0.3953 0.045 Uiso 1 1 calc R
H12C H -0.6997 -0.1356 -0.3286 0.045 Uiso 1 1 calc R
C13 C -0.8533(3) -0.3407(3) -0.47250(14) 0.0255(6) Uani 1 1 d .
H13A H -0.8360 -0.2481 -0.4965 0.031 Uiso 1 1 calc R
H13B H -0.9422 -0.3260 -0.4403 0.031 Uiso 1 1 calc R
C14 C -0.8984(3) -0.4611(3) -0.52012(13) 0.0244(6) Uani 1 1 d .
H14A H -0.9407 -0.5461 -0.4956 0.029 Uiso 1 1 calc R
H14B H -0.9851 -0.4265 -0.5500 0.029 Uiso 1 1 calc R
C15 C -0.7064(3) -0.3906(3) -0.60550(14) 0.0246(6) Uani 1 1 d .
H15A H -0.6876 -0.2990 -0.5819 0.037 Uiso 1 1 calc R
H15B H -0.7932 -0.3768 -0.6379 0.037 Uiso 1 1 calc R
H15C H -0.6060 -0.4202 -0.6279 0.037 Uiso 1 1 calc R
C16 C -0.7925(4) -0.6390(3) -0.59610(15) 0.0259(6) Uani 1 1 d .
H16A H -0.6963 -0.6686 -0.6213 0.039 Uiso 1 1 calc R
H16B H -0.8831 -0.6199 -0.6262 0.039 Uiso 1 1 calc R
H16C H -0.8228 -0.7171 -0.5657 0.039 Uiso 1 1 calc R
C17 C -0.3076(3) -0.6880(3) -0.55651(13) 0.0218(6) Uani 1 1 d .

loop_
_atom_site_aniso_label
_atom_site_aniso_U_11
_atom_site_aniso_U_22
_atom_site_aniso_U_33
_atom_site_aniso_U_23
_atom_site_aniso_U_13
_atom_site_aniso_U_12
Cu1 0.01830(15) 0.02124(16) 0.01658(15) -0.00053(13) -0.00018(11) 0.00309(15)
O1 0.0233(9) 0.0285(11) 0.0187(8) -0.0068(9) -0.0010(7) 0.0053(10)
O2 0.0218(10) 0.0377(13) 0.0423(13) 0.0069(12) 0.0048(10) 0.0089(11)
N1 0.0208(11) 0.0220(12) 0.0192(11) 0.0005(10) 0.0024(9) 0.0047(11)
N2 0.0183(10) 0.0190(12) 0.0196(10) 0.0029(10) 0.0006(8) 0.0005(10)
N3 0.0242(12) 0.0362(14) 0.0214(11) -0.0032(11) -0.0025(11) 0.0063(14)
C1 0.0331(15) 0.0340(16) 0.0170(12) 0.0019(12) -0.0031(13) -0.0045(17)
C2 0.0251(13) 0.0323(17) 0.0253(13) 0.0061(13) -0.0071(10) -0.0045(15)
C3 0.0239(14) 0.0278(16) 0.0265(14) 0.0023(13) 0.0002(11) -0.0015(14)
C4 0.0263(13) 0.0219(13) 0.0188(12) -0.0001(12) -0.0013(10) -0.0002(13)
C5 0.0235(13) 0.0189(13) 0.0177(12) 0.0025(12) -0.0004(10) -0.0024(13)
C6 0.0227(13) 0.0198(13) 0.0166(12) 0.0015(10) 0.0015(10) -0.0034(12)
C7 0.0230(14) 0.0226(14) 0.0188(13) -0.0001(12) 0.0034(11) -0.0008(13)
C8 0.0291(15) 0.0328(16) 0.0212(14) -0.0073(13) 0.0037(12) 0.0021(15)
C9 0.0359(16) 0.0361(18) 0.0182(13) -0.0058(13) 0.0059(12) -0.0024(16)
C10 0.0256(14) 0.0250(14) 0.0169(12) 0.0032(12) 0.0007(11) -0.0056(14)
C11 0.0226(14) 0.0187(13) 0.0243(14) -0.0010(12) 0.0073(12) 0.0014(13)
C12 0.0306(16) 0.0286(16) 0.0312(15) -0.0064(14) 0.0035(13) 0.0076(15)
C13 0.0236(14) 0.0287(15) 0.0241(14) 0.0004(13) 0.0006(12) 0.0072(14)
C14 0.0164(12) 0.0326(15) 0.0243(13) 0.0029(13) 0.0005(10) 0.0029(13)
C15 0.0250(14) 0.0260(15) 0.0229(14) 0.0075(13) -0.0016(12) -0.0006(14)
C16 0.0264(15) 0.0253(15) 0.0259(14) -0.0023(13) -0.0021(13) -0.0006(14)
C17 0.0267(14) 0.0231(14) 0.0157(12) 0.0020(12) 0.0010(11) -0.0009(14)

loop_
_atom_type_symbol
_atom_type_description
_atom_type_scat_dispersion_real
_atom_type_scat_dispersion_imag
_atom_type_scat_source
C C 0.0033 0.0016 'International Tables Vol C Tables 4.2.6.8 and 6.1.1.4'
H H 0.0000 0.0000 'International Tables Vol C Tables 4.2.6.8 and 6.1.1.4'
Cu Cu 0.3201 1.2651 'International Tables Vol C Tables 4.2.6.8 and 6.1.1.4'
N N 0.0061 0.0033 'International Tables Vol C Tables 4.2.6.8 and 6.1.1.4'
O O 0.0106 0.0060 'International Tables Vol C Tables 4.2.6.8 and 6.1.1.4'

loop_
_geom_angle_atom_site_label_1
_geom_angle_atom_site_label_2
_geom_angle_atom_site_label_3
_geom_angle
O1 Cu1 N3 89.84(9)
O1 Cu1 N1 91.28(9)
N3 Cu1 N1 169.19(10)
O1 Cu1 N2 169.23(9)
N3 Cu1 N2 91.86(9)
N1 Cu1 N2 85.09(9)
C6 O1 Cu1 128.09(16)
C11 N1 C13 119.5(2)
C11 N1 Cu1 127.6(2)
C13 N1 Cu1 112.50(17)
C14 N2 C15 111.6(2)
C14 N2 C16 109.6(2)
C15 N2 C16 108.1(2)
C14 N2 Cu1 104.21(15)
C15 N2 Cu1 107.11(16)
C16 N2 Cu1 116.22(17)
C17 N3 Cu1 143.8(2)
C2 C1 C10 120.8(2)
C2 C1 H1 119.6
C10 C1 H1 119.6
C1 C2 C3 120.4(2)
C1 C2 H2 119.8
C3 C2 H2 119.8
C4 C3 C2 119.8(3)
C4 C3 H3 120.1
C2 C3 H3 120.1
C3 C4 C5 121.0(2)
C3 C4 H4 119.5
C5 C4 H4 119.5
C4 C5 C10 119.4(2)
C4 C5 C6 120.2(2)
C10 C5 C6 120.3(2)
O1 C6 C7 125.0(2)
O1 C6 C5 116.0(2)
C7 C6 C5 118.9(2)
C6 C7 C8 118.4(3)
C6 C7 C11 122.2(2)
C8 C7 C11 119.3(3)
C9 C8 C7 123.1(3)
C9 C8 H8 118.5
C7 C8 H8 118.5
C8 C9 C10 120.4(3)
C8 C9 H9 119.8
C10 C9 H9 119.8
C1 C10 C5 118.5(3)
C1 C10 C9 122.8(3)
C5 C10 C9 118.7(2)
N1 C11 C7 122.7(2)
N1 C11 C12 119.6(3)
C7 C11 C12 117.6(2)
C11 C12 H12A 109.5
C11 C12 H12B 109.5
H12A C12 H12B 109.5
C11 C12 H12C 109.5
H12A C12 H12C 109.5
H12B C12 H12C 109.5
N1 C13 C14 108.0(2)
N1 C13 H13A 110.1
C14 C13 H13A 110.1
N1 C13 H13B 110.1
C14 C13 H13B 110.1
H13A C13 H13B 108.4
N2 C14 C13 110.1(2)
N2 C14 H14A 109.6
C13 C14 H14A 109.6
N2 C14 H14B 109.6
C13 C14 H14B 109.6
H14A C14 H14B 108.1
N2 C15 H15A 109.5
N2 C15 H15B 109.5
H15A C15 H15B 109.5
N2 C15 H15C 109.5
H15A C15 H15C 109.5
H15B C15 H15C 109.5
N2 C16 H16A 109.5
N2 C16 H16B 109.5
H16A C16 H16B 109.5
N2 C16 H16C 109.5
H16A C16 H16C 109.5
H16B C16 H16C 109.5
N3 C17 O2 176.4(3)

loop_
_geom_bond_atom_site_label_1
_geom_bond_atom_site_label_2
_geom_bond_distance
Cu1 O1 1.8986(17)
Cu1 N3 1.951(2)
Cu1 N1 1.961(2)
Cu1 N2 2.056(2)
O1 C6 1.302(3)
O2 C17 1.203(3)
N1 C11 1.302(4)
N1 C13 1.471(3)
N2 C14 1.470(3)
N2 C15 1.474(3)
N2 C16 1.482(4)
N3 C17 1.171(4)
C1 C2 1.366(4)
C1 C10 1.415(4)
C1 H1 0.9500
C2 C3 1.406(4)
C2 H2 0.9500
C3 C4 1.372(3)
C3 H3 0.9500
C4 C5 1.400(4)
C4 H4 0.9500
C5 C10 1.417(4)
C5 C6 1.456(3)
C6 C7 1.404(4)
C7 C8 1.434(4)
C7 C11 1.454(4)
C8 C9 1.345(4)
C8 H8 0.9500
C9 C10 1.431(4)
C9 H9 0.9500
C11 C12 1.512(4)
C12 H12A 0.9800
C12 H12B 0.9800
C12 H12C 0.9800
C13 C14 1.516(4)
C13 H13A 0.9900
C13 H13B 0.9900
C14 H14A 0.9900
C14 H14B 0.9900
C15 H15A 0.9800
C15 H15B 0.9800
C15 H15C 0.9800
C16 H16A 0.9800
C16 H16B 0.9800
C16 H16C 0.9800

loop_
_geom_torsion_atom_site_label_1
_geom_torsion_atom_site_label_2
_geom_torsion_atom_site_label_3
_geom_torsion_atom_site_label_4
_geom_torsion
N3 Cu1 O1 C6 -175.2(2)
N1 Cu1 O1 C6 15.6(2)
N2 Cu1 O1 C6 85.7(5)
O1 Cu1 N1 C11 -3.8(2)
N3 Cu1 N1 C11 -99.7(5)
N2 Cu1 N1 C11 -173.6(3)
O1 Cu1 N1 C13 169.16(19)
N3 Cu1 N1 C13 73.3(6)
N2 Cu1 N1 C13 -0.69(18)
O1 Cu1 N2 C14 -95.1(4)
N3 Cu1 N2 C14 165.98(17)
N1 Cu1 N2 C14 -24.41(17)
O1 Cu1 N2 C15 23.4(5)
N3 Cu1 N2 C15 -75.60(18)
N1 Cu1 N2 C15 94.01(17)
O1 Cu1 N2 C16 144.3(4)
N3 Cu1 N2 C16 45.34(19)
N1 Cu1 N2 C16 -145.05(19)
O1 Cu1 N3 C17 17.5(4)
N1 Cu1 N3 C17 113.5(6)
N2 Cu1 N3 C17 -173.1(4)
C10 C1 C2 C3 0.7(4)
C1 C2 C3 C4 -0.5(4)
C2 C3 C4 C5 0.5(4)
C3 C4 C5 C10 -0.6(4)
C3 C4 C5 C6 177.4(3)
Cu1 O1 C6 C7 -13.7(4)
Cu1 O1 C6 C5 170.45(18)
C4 C5 C6 O1 1.0(4)
C10 C5 C6 O1 178.9(2)
C4 C5 C6 C7 -175.2(3)
C10 C5 C6 C7 2.8(4)
O1 C6 C7 C8 179.0(3)
C5 C6 C7 C8 -5.2(4)
O1 C6 C7 C11 -4.4(4)
C5 C6 C7 C11 171.4(3)
C6 C7 C8 C9 4.2(5)
C11 C7 C8 C9 -172.5(3)
C7 C8 C9 C10 -0.4(5)
C2 C1 C10 C5 -0.9(4)
C2 C1 C10 C9 -178.9(3)
C4 C5 C10 C1 0.8(4)
C6 C5 C10 C1 -177.2(3)
C4 C5 C10 C9 178.9(3)
C6 C5 C10 C9 1.0(4)
C8 C9 C10 C1 175.9(3)
C8 C9 C10 C5 -2.2(5)
C13 N1 C11 C7 177.6(2)
Cu1 N1 C11 C7 -9.9(4)
C13 N1 C11 C12 -5.1(4)
Cu1 N1 C11 C12 167.4(2)
C6 C7 C11 N1 16.4(4)
C8 C7 C11 N1 -167.0(3)
C6 C7 C11 C12 -160.9(3)
C8 C7 C11 C12 15.7(4)
C11 N1 C13 C14 -161.1(2)
Cu1 N1 C13 C14 25.3(3)
C15 N2 C14 C13 -70.3(3)
C16 N2 C14 C13 170.0(2)
Cu1 N2 C14 C13 45.0(2)
N1 C13 C14 N2 -47.6(3)
